data_7028433
loop_
_publ_author_name
'Bauer, Christina A.'
'Jones, Simon C.'
'Kinnibrugh, Tiffany L.'
'Tongwa, Paul'
'Farrell, Richard A.'
'Vakil, Avinash'
'Timofeeva, Tatiana V.'
'Khrustalev, Victor N.'
'Allendorf, Mark D.'

_publ_section_title
;
 Homo- and heterometallic luminescent 2-D stilbene metal-organic
 frameworks.
;
_journal_issue 7
_journal_name_full 'Dalton transactions (Cambridge, England : 2003)'
_journal_page_first 2925
_journal_page_last 2935
_journal_paper_doi 10.1039/c3dt52939h
_journal_volume 43
_journal_year 2014
_chemical_formula_moiety 'C54 H44 Co2 Mn N2 O14'
_chemical_formula_sum 'C54 H44 Co2 Mn N2 O14'
_chemical_formula_weight 1117.71
_chemical_name_systematic
; 
 ? 
;
_space_group_IT_number 148
_symmetry_cell_setting trigonal
_symmetry_space_group_name_Hall '-R 3'
_symmetry_space_group_name_H-M 'R -3 :H'
_atom_sites_solution_hydrogens geom
_atom_sites_solution_primary direct
_atom_sites_solution_secondary difmap
_audit_creation_method SHELXL-97
_cell_angle_alpha 90.00
_cell_angle_beta 90.00
_cell_angle_gamma 120.00
_cell_formula_units_Z 3
_cell_length_a 16.147(2)
_cell_length_b 16.147(2)
_cell_length_c 16.617(4)
_cell_measurement_reflns_used 4994
_cell_measurement_temperature 100(2)
_cell_measurement_theta_max 27.78
_cell_measurement_theta_min 2.52
_cell_volume 3752.0(11)
_computing_cell_refinement 'SAINT (Bruker, 2001)'
_computing_data_collection 'APEX2 (Bruker, 2005)'
_computing_data_reduction 'SAINT (Bruker, 2001)'
_computing_molecular_graphics 'SHELXTL (Sheldrick, 2008)'
_computing_publication_material 'SHELXTL (Sheldrick, 2008)'
_computing_structure_refinement 'SHELXTL (Sheldrick, 2008)'
_computing_structure_solution 'SHELXTL (Sheldrick, 2008)'
_diffrn_ambient_temperature 100(2)
_diffrn_measured_fraction_theta_full 0.992
_diffrn_measured_fraction_theta_max 0.992
_diffrn_measurement_device_type 'Bruker APEX-II CCD'
_diffrn_measurement_method '\f and \w scans'
_diffrn_radiation_monochromator graphite
_diffrn_radiation_source 'fine-focus sealed tube'
_diffrn_radiation_type MoK\a
_diffrn_radiation_wavelength 0.71073
_diffrn_reflns_av_R_equivalents 0.0418
_diffrn_reflns_av_sigmaI/netI 0.0343
_diffrn_reflns_limit_h_max 22
_diffrn_reflns_limit_h_min -22
_diffrn_reflns_limit_k_max 22
_diffrn_reflns_limit_k_min -22
_diffrn_reflns_limit_l_max 23
_diffrn_reflns_limit_l_min -23
_diffrn_reflns_number 19174
_diffrn_reflns_theta_full 30.00
_diffrn_reflns_theta_max 30.00
_diffrn_reflns_theta_min 1.90
_exptl_absorpt_coefficient_mu 0.974
_exptl_absorpt_correction_T_max 0.926
_exptl_absorpt_correction_T_min 0.814
_exptl_absorpt_correction_type multi-scan
_exptl_absorpt_process_details 'SADABS (Bruker, 2003)'
_exptl_crystal_colour colourless
_exptl_crystal_density_diffrn 1.484
_exptl_crystal_density_method 'not measured'
_exptl_crystal_description prism
_exptl_crystal_F_000 1719
_exptl_crystal_size_max 0.22
_exptl_crystal_size_mid 0.15
_exptl_crystal_size_min 0.08
_refine_diff_density_max 0.580
_refine_diff_density_min -0.383
_refine_diff_density_rms 0.067
_refine_ls_extinction_method none
_refine_ls_goodness_of_fit_ref 0.946
_refine_ls_hydrogen_treatment constr
_refine_ls_matrix_type full
_refine_ls_number_parameters 123
_refine_ls_number_reflns 2419
_refine_ls_number_restraints 10
_refine_ls_restrained_S_all 0.946
_refine_ls_R_factor_all 0.0543
_refine_ls_R_factor_gt 0.0372
_refine_ls_shift/su_max 0.001
_refine_ls_shift/su_mean 0.000
_refine_ls_structure_factor_coef Fsqd
_refine_ls_weighting_details 'calc w=1/[\s^2^(Fo^2^)+(0.0643P)^2^] where P=(Fo^2^+2Fc^2^)/3'
_refine_ls_weighting_scheme calc
_refine_ls_wR_factor_gt 0.0941
_refine_ls_wR_factor_ref 0.0991
_reflns_number_gt 1812
_reflns_number_total 2419
_reflns_threshold_expression I>2\s(I)
_cod_data_source_file c3dt52939h.txt
_cod_data_source_block Co2Mn
_cod_depositor_comments
;
The following automatic conversions were performed:

'_symmetry_cell_setting' value 'Trigonal' changed to 'trigonal'
according to
/usr/data/users/saulius/automatic-downloads/current/RSC/lib/dictionaries/cif_core.dic
dictionary named 'cif_core.dic' version 2.4.2 from 2011-04-26.

Automatic conversion script
Id: cif_fix_values 2281 2013-09-26 08:29:07Z andrius 
;
_cod_original_cell_volume 3752.0(15)
_cod_original_sg_symbol_H-M 'R -3'
_cod_database_code 7028433

loop_
_symmetry_equiv_pos_as_xyz
'x, y, z'
'-y, x-y, z'
'-x+y, -x, z'
'x+2/3, y+1/3, z+1/3'
'-y+2/3, x-y+1/3, z+1/3'
'-x+y+2/3, -x+1/3, z+1/3'
'x+1/3, y+2/3, z+2/3'
'-y+1/3, x-y+2/3, z+2/3'
'-x+y+1/3, -x+2/3, z+2/3'
'-x, -y, -z'
'y, -x+y, -z'
'x-y, x, -z'
'-x+2/3, -y+1/3, -z+1/3'
'y+2/3, -x+y+1/3, -z+1/3'
'x-y+2/3, x+1/3, -z+1/3'
'-x+1/3, -y+2/3, -z+2/3'
'y+1/3, -x+y+2/3, -z+2/3'
'x-y+1/3, x+2/3, -z+2/3'

loop_
_atom_site_label
_atom_site_type_symbol
_atom_site_fract_x
_atom_site_fract_y
_atom_site_fract_z
_atom_site_U_iso_or_equiv
_atom_site_adp_type
_atom_site_occupancy
_atom_site_symmetry_multiplicity
_atom_site_calc_flag
_atom_site_refinement_flags
Mn1 Mn 0.6667 0.3333 0.3333 0.01437(13) Uani 1 6 d S
Co1 Co 0.6667 0.3333 0.54926(2) 0.02439(13) Uani 1 3 d S
O1 O 0.73296(8) 0.45706(8) 0.40837(7) 0.0264(3) Uani 1 1 d D
O2 O 0.66380(9) 0.45126(9) 0.52594(7) 0.0289(3) Uani 1 1 d D
C1 C 0.69483(12) 0.48759(12) 0.45649(11) 0.0255(4) Uani 1 1 d .
C2 C 0.68534(14) 0.57110(12) 0.43356(11) 0.0313(4) Uani 1 1 d D
C3 C 0.74146(18) 0.63219(17) 0.37250(14) 0.0476(6) Uani 1 1 d .
H3 H 0.7871 0.6212 0.3457 0.057 Uiso 1 1 calc R
C4 C 0.7308(2) 0.7090(2) 0.35080(16) 0.0631(9) Uani 1 1 d .
H4 H 0.7713 0.7520 0.3106 0.076 Uiso 1 1 calc R
C5 C 0.6615(2) 0.72465(17) 0.38700(15) 0.0505(6) Uani 1 1 d .
C6 C 0.60641(18) 0.66322(17) 0.44834(14) 0.0467(6) Uani 1 1 d .
H6 H 0.5594 0.6729 0.4742 0.056 Uiso 1 1 calc R
C7 C 0.61883(16) 0.58902(15) 0.47210(13) 0.0395(5) Uani 1 1 d .
H7 H 0.5818 0.5492 0.5153 0.047 Uiso 1 1 calc R
C8 C 0.6446(2) 0.80232(19) 0.36309(16) 0.0588(8) Uani 1 1 d .
H8 H 0.5981 0.8091 0.3927 0.071 Uiso 1 1 calc R
O3 O 0.6923(4) 0.3612(4) 0.6684(2) 0.0429(15) Uani 0.333333 1 d PD
N1 N 0.6862(6) 0.4393(6) 0.7818(3) 0.124(3) Uani 0.333333 1 d PD
C9 C 0.6499(7) 0.3898(7) 0.7138(4) 0.124(3) Uani 0.333333 1 d PD
H9 H 0.5873 0.3752 0.6988 0.148 Uiso 0.333333 1 calc PR
C10 C 0.7858(6) 0.4753(8) 0.8035(5) 0.124(3) Uani 0.333333 1 d PD
H10A H 0.8206 0.5350 0.7730 0.185 Uiso 0.333333 1 d PR
H10B H 0.8077 0.4311 0.7870 0.185 Uiso 0.333333 1 d PR
H10C H 0.7977 0.4888 0.8611 0.185 Uiso 0.333333 1 d PR
C11 C 0.6297(8) 0.4633(8) 0.8346(5) 0.124(3) Uani 0.333333 1 d PD
H11A H 0.5620 0.4322 0.8198 0.185 Uiso 0.333333 1 d PR
H11B H 0.6365 0.4361 0.8853 0.185 Uiso 0.333333 1 d PR
H11C H 0.6549 0.5321 0.8414 0.185 Uiso 0.333333 1 d PR

loop_
_atom_site_aniso_label
_atom_site_aniso_U_11
_atom_site_aniso_U_22
_atom_site_aniso_U_33
_atom_site_aniso_U_23
_atom_site_aniso_U_13
_atom_site_aniso_U_12
Mn1 0.01303(17) 0.01303(17) 0.0171(3) 0.000 0.000 0.00652(9)
Co1 0.02425(16) 0.02425(16) 0.0247(2) 0.000 0.000 0.01213(8)
O1 0.0233(6) 0.0205(6) 0.0362(7) -0.0084(5) -0.0037(5) 0.0115(5)
O2 0.0331(7) 0.0251(6) 0.0291(6) -0.0046(5) -0.0016(5) 0.0150(5)
C1 0.0240(8) 0.0191(8) 0.0318(9) -0.0074(6) -0.0061(7) 0.0097(7)
C2 0.0400(10) 0.0273(9) 0.0324(9) -0.0026(7) 0.0032(8) 0.0212(8)
C3 0.0677(16) 0.0453(13) 0.0480(13) 0.0120(10) 0.0264(12) 0.0420(13)
C4 0.097(2) 0.0622(16) 0.0623(16) 0.0334(13) 0.0477(16) 0.0636(17)
C5 0.0734(17) 0.0461(13) 0.0533(13) 0.0148(10) 0.0268(12) 0.0458(13)
C6 0.0573(14) 0.0468(13) 0.0538(13) 0.0123(10) 0.0235(11) 0.0392(12)
C7 0.0446(12) 0.0351(10) 0.0459(12) 0.0056(9) 0.0142(9) 0.0252(10)
C8 0.0860(19) 0.0581(15) 0.0620(16) 0.0227(12) 0.0403(14) 0.0582(15)
O3 0.041(4) 0.052(4) 0.0217(15) -0.003(2) -0.004(2) 0.013(2)
N1 0.266(9) 0.099(4) 0.043(3) 0.010(3) 0.004(4) 0.119(6)
C9 0.266(9) 0.099(4) 0.043(3) 0.010(3) 0.004(4) 0.119(6)
C10 0.266(9) 0.099(4) 0.043(3) 0.010(3) 0.004(4) 0.119(6)
C11 0.266(9) 0.099(4) 0.043(3) 0.010(3) 0.004(4) 0.119(6)

loop_
_atom_type_symbol
_atom_type_description
_atom_type_scat_dispersion_real
_atom_type_scat_dispersion_imag
_atom_type_scat_source
C C 0.0033 0.0016 'International Tables Vol C Tables 4.2.6.8 and 6.1.1.4'
H H 0.0000 0.0000 'International Tables Vol C Tables 4.2.6.8 and 6.1.1.4'
N N 0.0061 0.0033 'International Tables Vol C Tables 4.2.6.8 and 6.1.1.4'
O O 0.0106 0.0060 'International Tables Vol C Tables 4.2.6.8 and 6.1.1.4'
Mn Mn 0.3368 0.7283 'International Tables Vol C Tables 4.2.6.8 and 6.1.1.4'
Co Co 0.3494 0.9721 'International Tables Vol C Tables 4.2.6.8 and 6.1.1.4'

loop_
_geom_angle_atom_site_label_1
_geom_angle_atom_site_label_2
_geom_angle_atom_site_label_3
_geom_angle
_geom_angle_site_symmetry_1
_geom_angle_site_symmetry_3
O1 Mn1 O1 89.30(5) . 2_655
O2 Co1 O2 116.21(2) 2_655 .
O2 Co1 O3 113.69(11) 2_655 .
O2 Co1 O3 94.5(3) . .
O2 Co1 O3 95.6(3) . 2_655
C1 O1 Mn1 128.84(11) . .
C1 O2 Co1 115.40(11) . .
O1 C1 O2 123.61(16) . .
O1 C1 C2 119.32(16) . .
O2 C1 C2 117.06(15) . .
C3 C2 C7 118.88(16) . .
C3 C2 C1 120.44(16) . .
C7 C2 C1 120.67(17) . .
C4 C3 C2 119.86(19) . .
C4 C3 H3 120.1 . .
C2 C3 H3 120.1 . .
C3 C4 C5 121.3(2) . .
C3 C4 H4 119.4 . .
C5 C4 H4 119.4 . .
C6 C5 C4 118.1(2) . .
C6 C5 C8 118.91(19) . .
C4 C5 C8 123.0(2) . .
C7 C6 C5 121.0(2) . .
C7 C6 H6 119.5 . .
C5 C6 H6 119.5 . .
C6 C7 C2 120.85(19) . .
C6 C7 H7 119.6 . .
C2 C7 H7 119.6 . .
C8 C8 C5 125.9(3) 16_665 .
C8 C8 H8 117.0 16_665 .
C5 C8 H8 117.0 . .
C9 O3 Co1 125.6(6) . .
C9 N1 C11 121.6(3) . .
C9 N1 C10 120.8(3) . .
C11 N1 C10 117.5(2) . .
O3 C9 N1 124.9(4) . .
O3 C9 H9 117.5 . .
N1 C9 H9 117.5 . .
N1 C10 H10A 103.9 . .
N1 C10 H10B 111.8 . .
H10A C10 H10B 109.5 . .
N1 C10 H10C 112.6 . .
H10A C10 H10C 109.5 . .
H10B C10 H10C 109.5 . .
N1 C11 H11A 113.7 . .
N1 C11 H11B 100.0 . .
H11A C11 H11B 109.5 . .
N1 C11 H11C 114.3 . .
H11A C11 H11C 109.5 . .
H11B C11 H11C 109.5 . .

loop_
_geom_bond_atom_site_label_1
_geom_bond_atom_site_label_2
_geom_bond_distance
_geom_bond_site_symmetry_2
Mn1 O1 2.1338(12) .
Co1 O2 1.9662(12) .
Co1 O3 2.027(3) .
O1 C1 1.251(2) .
O2 C1 1.278(2) .
C1 C2 1.481(2) .
C2 C3 1.389(3) .
C2 C7 1.399(3) .
C3 C4 1.383(3) .
C3 H3 0.9500 .
C4 C5 1.400(3) .
C4 H4 0.9500 .
C5 C6 1.390(3) .
C5 C8 1.465(3) .
C6 C7 1.368(3) .
C6 H6 0.9500 .
C7 H7 0.9500 .
C8 C8 1.332(5) 16_665
C8 H8 0.9500 .
O3 C9 1.251(3) .
N1 C9 1.339(3) .
N1 C11 1.450(3) .
N1 C10 1.456(3) .
C9 H9 0.9500 .
C10 H10A 0.9800 .
C10 H10B 0.9800 .
C10 H10C 0.9800 .
C11 H11A 0.9800 .
C11 H11B 0.9800 .
C11 H11C 0.9800 .

loop_
_geom_torsion_atom_site_label_1
_geom_torsion_atom_site_label_2
_geom_torsion_atom_site_label_3
_geom_torsion_atom_site_label_4
_geom_torsion
_geom_torsion_site_symmetry_1
_geom_torsion_site_symmetry_4
O1 Mn1 O1 C1 -109.09(13) 3_665 .
O1 Mn1 O1 C1 160.22(16) 17 .
O1 Mn1 O1 C1 70.91(13) 18_545 .
O1 Mn1 O1 C1 -19.78(16) 2_655 .
O2 Co1 O2 C1 48.70(14) 3_665 .
O2 Co1 O2 C1 -93.60(11) 2_655 .
O3 Co1 O2 C1 156.9(3) 3_665 .
O3 Co1 O2 C1 147.2(2) . .
O3 Co1 O2 C1 168.6(2) 2_655 .
Mn1 O1 C1 O2 76.9(2) . .
Mn1 O1 C1 C2 -103.91(17) . .
Co1 O2 C1 O1 -6.4(2) . .
Co1 O2 C1 C2 174.33(12) . .
O1 C1 C2 C3 -19.2(3) . .
O2 C1 C2 C3 160.1(2) . .
O1 C1 C2 C7 159.86(19) . .
O2 C1 C2 C7 -20.9(3) . .
C7 C2 C3 C4 -0.1(4) . .
C1 C2 C3 C4 179.0(2) . .
C2 C3 C4 C5 -2.6(5) . .
C3 C4 C5 C6 3.0(5) . .
C3 C4 C5 C8 -176.9(3) . .
C4 C5 C6 C7 -0.7(4) . .
C8 C5 C6 C7 179.3(3) . .
C5 C6 C7 C2 -2.0(4) . .
C3 C2 C7 C6 2.4(3) . .
C1 C2 C7 C6 -176.6(2) . .
C6 C5 C8 C8 -177.2(4) . 16_665
C4 C5 C8 C8 2.8(6) . 16_665
O2 Co1 O3 C9 45.7(7) . .
Co1 O3 C9 N1 -155.0(7) . .
C11 N1 C9 O3 -174.9(10) . .
C10 N1 C9 O3 8.1(16) . .
